data_1573818
loop_
_publ_author_name
'Michael B\"ohme'
'Adrian E. Ion'
'Benjamin Kintzel'
'Axel Buchholz'
'Helmar G\"orls'
'Winfried Plass'

_publ_section_title
;
 Pentanuclear Nickel(II) Complex with two Vertex-Shared Triaminoguanidine
 Fragments and Symmetric Capping Ligand
;
_journal_issue 13
_journal_name_full 'Zeitschrift fuer Anorganische und Allgemeine Chemie'
_journal_page_first 999
_journal_page_last 1009
_journal_paper_doi 10.1002/zaac.202000054
_journal_volume 646
_journal_year 2020
_chemical_formula_moiety 'C76 H48 Br3 N24 Ni3 O3, N O3 [+ solvent]'
_chemical_formula_sum 'C76 H48 Br3 N25 Ni3 O6'
_chemical_formula_weight 1823.25
_space_group_crystal_system trigonal
_space_group_IT_number 167
_space_group_name_Hall '-R 3 2"c'
_space_group_name_H-M_alt 'R -3 c :H'
_atom_sites_solution_hydrogens geom
_audit_creation_method SHELXL-2018/3
_cell_angle_alpha 90
_cell_angle_beta 90
_cell_angle_gamma 120
_cell_formula_units_Z 12
_cell_length_a 22.1327(5)
_cell_length_b 22.1327(5)
_cell_length_c 65.0522(13)
_cell_measurement_reflns_used 60181
_cell_measurement_temperature 183(2)
_cell_measurement_theta_max 27.481
_cell_measurement_theta_min 2.215
_cell_volume 27597.0(10)
_computing_cell_refinement DENZO
_computing_data_collection COLLECT
_computing_data_reduction DENZO
_computing_molecular_graphics SHELXTL/PC
_computing_publication_material 'SHELXL-2018/3 (Sheldrick, 2018)'
_computing_structure_refinement 'SHELXL-2018/3 (Sheldrick, 2018)'
_computing_structure_solution 'SHELXS-97 (Sheldrick, 2008)'
_diffrn_ambient_temperature 183(2)
_diffrn_measured_fraction_theta_full 0.998
_diffrn_measured_fraction_theta_max 0.998
_diffrn_measurement_device_type KappaCCD
_diffrn_measurement_method 'phi + omega - scans'
_diffrn_radiation_type MoK\a
_diffrn_radiation_wavelength 0.71073
_diffrn_reflns_av_R_equivalents 0.0832
_diffrn_reflns_av_unetI/netI 0.0438
_diffrn_reflns_Laue_measured_fraction_full 0.998
_diffrn_reflns_Laue_measured_fraction_max 0.998
_diffrn_reflns_limit_h_max 28
_diffrn_reflns_limit_h_min -25
_diffrn_reflns_limit_k_max 24
_diffrn_reflns_limit_k_min -28
_diffrn_reflns_limit_l_max 84
_diffrn_reflns_limit_l_min -84
_diffrn_reflns_number 60181
_diffrn_reflns_point_group_measured_fraction_full 0.998
_diffrn_reflns_point_group_measured_fraction_max 0.998
_diffrn_reflns_theta_full 25.242
_diffrn_reflns_theta_max 27.481
_diffrn_reflns_theta_min 2.215
_exptl_absorpt_coefficient_mu 1.970
_exptl_absorpt_correction_T_max 0.7456
_exptl_absorpt_correction_T_min 0.6600
_exptl_absorpt_correction_type multi-scan
_exptl_absorpt_process_details
; 
 SADABS 2016/2: Krause, L., Herbst-Irmer, R., Sheldrick G.M. & Stalke D., 
 J. Appl. Cryst. 48 (2015) 3-10 
;
_exptl_crystal_colour brown
_exptl_crystal_density_diffrn 1.316
_exptl_crystal_density_method 'not measured'
_exptl_crystal_description prism
_exptl_crystal_F_000 10992
_exptl_crystal_size_max 0.082
_exptl_crystal_size_mid 0.068
_exptl_crystal_size_min 0.054
_refine_diff_density_max 1.728
_refine_diff_density_min -0.505
_refine_diff_density_rms 0.083
_refine_ls_extinction_coef .
_refine_ls_extinction_method none
_refine_ls_goodness_of_fit_ref 0.986
_refine_ls_hydrogen_treatment constr
_refine_ls_matrix_type full
_refine_ls_number_parameters 347
_refine_ls_number_reflns 7038
_refine_ls_number_restraints 18
_refine_ls_restrained_S_all 0.991
_refine_ls_R_factor_all 0.0987
_refine_ls_R_factor_gt 0.0582
_refine_ls_shift/su_max 0.002
_refine_ls_shift/su_mean 0.000
_refine_ls_structure_factor_coef Fsqd
_refine_ls_weighting_details 'w=1/[\s^2^(Fo^2^)+(0.1034P)^2^+65.6483P] where P=(Fo^2^+2Fc^2^)/3'
_refine_ls_weighting_scheme calc
_refine_ls_wR_factor_gt 0.1532
_refine_ls_wR_factor_ref 0.1794
_reflns_Friedel_coverage 0.000
_reflns_Friedel_fraction_full .
_reflns_Friedel_fraction_max .
_reflns_number_gt 4447
_reflns_number_total 7038
_reflns_threshold_expression 'I > 2\s(I)'
_cod_data_source_file Ni5.cif
_cod_data_source_block FO2972
_cod_original_cell_volume 27597.0(14)
_cod_database_code 1573818
_shelx_shelxl_version_number 2018/3
_shelx_space_group_comment
; 
The symmetry employed for this shelxl refinement is uniquely defined 
by the following loop, which should always be used as a source of 
symmetry information in preference to the above space-group names. 
They are only intended as comments. 
;
_shelx_estimated_absorpt_t_min 0.855
_shelx_estimated_absorpt_t_max 0.901

loop_
_space_group_symop_operation_xyz
'x, y, z'
'-y, x-y, z'
'-x+y, -x, z'
'y, x, -z+1/2'
'x-y, -y, -z+1/2'
'-x, -x+y, -z+1/2'
'x+2/3, y+1/3, z+1/3'
'-y+2/3, x-y+1/3, z+1/3'
'-x+y+2/3, -x+1/3, z+1/3'
'y+2/3, x+1/3, -z+5/6'
'x-y+2/3, -y+1/3, -z+5/6'
'-x+2/3, -x+y+1/3, -z+5/6'
'x+1/3, y+2/3, z+2/3'
'-y+1/3, x-y+2/3, z+2/3'
'-x+y+1/3, -x+2/3, z+2/3'
'y+1/3, x+2/3, -z+7/6'
'x-y+1/3, -y+2/3, -z+7/6'
'-x+1/3, -x+y+2/3, -z+7/6'
'-x, -y, -z'
'y, -x+y, -z'
'x-y, x, -z'
'-y, -x, z-1/2'
'-x+y, y, z-1/2'
'x, x-y, z-1/2'
'-x+2/3, -y+1/3, -z+1/3'
'y+2/3, -x+y+1/3, -z+1/3'
'x-y+2/3, x+1/3, -z+1/3'
'-y+2/3, -x+1/3, z-1/6'
'-x+y+2/3, y+1/3, z-1/6'
'x+2/3, x-y+1/3, z-1/6'
'-x+1/3, -y+2/3, -z+2/3'
'y+1/3, -x+y+2/3, -z+2/3'
'x-y+1/3, x+2/3, -z+2/3'
'-y+1/3, -x+2/3, z+1/6'
'-x+y+1/3, y+2/3, z+1/6'
'x+1/3, x-y+2/3, z+1/6'

loop_
_atom_site_label
_atom_site_type_symbol
_atom_site_fract_x
_atom_site_fract_y
_atom_site_fract_z
_atom_site_U_iso_or_equiv
_atom_site_adp_type
_atom_site_occupancy
_atom_site_site_symmetry_order
_atom_site_calc_flag
_atom_site_refinement_flags_posn
_atom_site_refinement_flags_adp
_atom_site_refinement_flags_occupancy
_atom_site_disorder_assembly
_atom_site_disorder_group
Ni Ni -0.19568(2) 0.44982(2) -0.04655(2) 0.03849(16) Uani 1 1 d . . . . .
Br Br -0.23575(3) 0.76434(3) -0.05797(2) 0.0836(2) Uani 1 1 d . . . . .
O1 O -0.14613(14) 0.55283(14) -0.04055(5) 0.0481(7) Uani 1 1 d . . . . .
N1 N -0.34613(15) 0.38688(15) -0.05218(5) 0.0373(7) Uani 1 1 d . . . . .
N2 N -0.28483(15) 0.45108(15) -0.05062(5) 0.0367(7) Uani 1 1 d . . . . .
N3 N -0.19125(17) 0.42904(17) -0.01390(5) 0.0437(8) Uani 1 1 d . . . . .
N4 N -0.10518(16) 0.45018(16) -0.04339(5) 0.0404(7) Uani 1 1 d . . . . .
N5 N -0.02868(18) 0.43098(19) -0.02281(6) 0.0493(8) Uani 1 1 d . . . . .
N6 N -0.00170(17) 0.46517(18) -0.05808(6) 0.0476(8) Uani 1 1 d . . . . .
N7 N -0.15216(17) 0.46964(17) -0.07749(5) 0.0428(7) Uani 1 1 d . . . . .
N8 N 0.0862(2) 0.4183(2) -0.01997(6) 0.0578(10) Uani 1 1 d . . . . .
C1 C -0.333333 0.333333 -0.05200(10) 0.0354(13) Uani 1 3 d S T P . .
C2 C -0.2897(2) 0.5052(2) -0.05476(6) 0.0430(9) Uani 1 1 d . . . . .
H2A H -0.333060 0.497493 -0.060014 0.052 Uiso 1 1 calc R U . . .
C3 C -0.2348(2) 0.5772(2) -0.05212(6) 0.0449(9) Uani 1 1 d . . . . .
C4 C -0.2543(2) 0.6281(2) -0.05618(8) 0.0561(11) Uani 1 1 d . . . . .
H4A H -0.299448 0.614239 -0.061453 0.067 Uiso 1 1 calc R U . . .
C5 C -0.2085(3) 0.6968(2) -0.05251(9) 0.0649(13) Uani 1 1 d . . . . .
C6 C -0.1433(3) 0.7177(2) -0.04443(9) 0.0727(15) Uani 1 1 d . . . . .
H6A H -0.112254 0.765666 -0.041595 0.087 Uiso 1 1 calc R U . . .
C7 C -0.1236(2) 0.6696(2) -0.04051(9) 0.0642(13) Uani 1 1 d . . . . .
H7A H -0.078572 0.684713 -0.034935 0.077 Uiso 1 1 calc R U . . .
C8 C -0.1687(2) 0.5970(2) -0.04454(7) 0.0485(10) Uani 1 1 d . . . . .
C9 C -0.2362(2) 0.4214(2) 0.00067(7) 0.0513(10) Uani 1 1 d . . . . .
H9A H -0.274415 0.427683 -0.002767 0.062 Uiso 1 1 calc R U . . .
C10 C -0.2296(2) 0.4045(2) 0.02097(7) 0.0544(11) Uani 1 1 d . . . . .
H10A H -0.262440 0.399936 0.031123 0.065 Uiso 1 1 calc R U . . .
C11 C -0.1750(2) 0.3944(2) 0.02599(7) 0.0547(11) Uani 1 1 d . . . . .
H11A H -0.170478 0.381681 0.039606 0.066 Uiso 1 1 calc R U . . .
C12 C -0.1266(2) 0.4031(2) 0.01109(6) 0.0512(10) Uani 1 1 d . . . . .
H12A H -0.088211 0.396676 0.014228 0.061 Uiso 1 1 calc R U . . .
C13 C -0.1359(2) 0.4213(2) -0.00849(6) 0.0460(9) Uani 1 1 d . . . . .
C14 C -0.0862(2) 0.4355(2) -0.02557(6) 0.0460(9) Uani 1 1 d . . . . .
C15 C -0.0612(2) 0.4655(2) -0.05902(6) 0.0440(9) Uani 1 1 d . . . . .
C16 C 0.0112(2) 0.4459(2) -0.03957(7) 0.0475(10) Uani 1 1 d . . . . .
C17 C 0.0753(2) 0.4404(2) -0.03821(7) 0.0517(10) Uani 1 1 d . . . . .
C18 C 0.1200(2) 0.4566(3) -0.05456(8) 0.0610(12) Uani 1 1 d . . . . .
H18A H 0.110600 0.471443 -0.067261 0.073 Uiso 1 1 calc R U . . .
C19 C 0.1795(3) 0.4509(3) -0.05218(9) 0.0681(14) Uani 1 1 d . . . . .
H19A H 0.211872 0.463121 -0.063143 0.082 Uiso 1 1 calc R U . . .
C20 C 0.1908(3) 0.4277(3) -0.03397(9) 0.0690(14) Uani 1 1 d . . . . .
H20A H 0.230350 0.422064 -0.032150 0.083 Uiso 1 1 calc R U . . .
C21 C 0.1433(3) 0.4124(3) -0.01817(9) 0.0682(14) Uani 1 1 d . . . . .
H21A H 0.151584 0.396936 -0.005420 0.082 Uiso 1 1 calc R U . . .
C22 C -0.0872(2) 0.4781(2) -0.07851(6) 0.0449(9) Uani 1 1 d . . . . .
C23 C -0.0495(2) 0.4941(2) -0.09684(7) 0.0515(10) Uani 1 1 d . . . . .
H23A H -0.003376 0.501399 -0.096960 0.062 Uiso 1 1 calc R U . . .
C24 C -0.0793(3) 0.4991(3) -0.11443(7) 0.0638(13) Uani 1 1 d . . . . .
H24A H -0.054074 0.510689 -0.127000 0.077 Uiso 1 1 calc R U . . .
C25 C -0.1475(3) 0.4871(3) -0.11391(8) 0.0675(14) Uani 1 1 d . . . . .
H25A H -0.170312 0.488211 -0.126150 0.081 Uiso 1 1 calc R U . . .
C26 C -0.1815(3) 0.4733(3) -0.09475(7) 0.0585(12) Uani 1 1 d . . . . .
H26A H -0.227441 0.466381 -0.094236 0.070 Uiso 1 1 calc R U . . .
N1N N -0.333333 0.6267(3) 0.083333 0.0387(14) Uani 0.6667 2 d S TU P . .
O1N O -0.333333 0.6918(5) 0.083333 0.117(3) Uani 0.6667 2 d S TU P . .
O2N O -0.3436(4) 0.5892(5) 0.06433(13) 0.124(3) Uani 0.6667 1 d . U P . .

loop_
_atom_site_aniso_label
_atom_site_aniso_U_11
_atom_site_aniso_U_22
_atom_site_aniso_U_33
_atom_site_aniso_U_23
_atom_site_aniso_U_13
_atom_site_aniso_U_12
Ni 0.0317(3) 0.0331(3) 0.0501(3) 0.0002(2) -0.0018(2) 0.0157(2)
Br 0.0820(4) 0.0423(3) 0.1366(6) 0.0044(3) 0.0001(3) 0.0388(3)
O1 0.0378(15) 0.0362(14) 0.0686(18) -0.0026(13) -0.0072(13) 0.0171(12)
N1 0.0310(15) 0.0291(15) 0.0508(18) -0.0011(13) -0.0031(13) 0.0144(13)
N2 0.0303(15) 0.0303(15) 0.0479(17) -0.0028(13) 0.0004(13) 0.0140(13)
N3 0.0384(17) 0.0407(18) 0.0509(19) -0.0007(15) -0.0012(15) 0.0189(15)
N4 0.0334(16) 0.0362(16) 0.0486(18) -0.0043(14) -0.0060(14) 0.0152(14)
N5 0.0416(19) 0.054(2) 0.056(2) -0.0074(17) -0.0095(16) 0.0263(17)
N6 0.0357(17) 0.0449(19) 0.058(2) -0.0057(16) -0.0004(15) 0.0172(15)
N7 0.0420(18) 0.0391(17) 0.0483(19) -0.0009(15) -0.0010(15) 0.0210(15)
N8 0.044(2) 0.062(2) 0.069(3) -0.0055(19) -0.0067(18) 0.0279(18)
C1 0.0313(19) 0.0313(19) 0.044(3) 0.000 0.000 0.0156(9)
C2 0.0334(19) 0.037(2) 0.059(2) 0.0018(18) -0.0006(17) 0.0175(16)
C3 0.045(2) 0.0322(19) 0.058(2) 0.0030(17) 0.0021(18) 0.0194(17)
C4 0.045(2) 0.040(2) 0.084(3) 0.006(2) 0.001(2) 0.0222(19)
C5 0.062(3) 0.033(2) 0.103(4) -0.001(2) -0.001(3) 0.026(2)
C6 0.052(3) 0.033(2) 0.124(5) -0.008(3) -0.003(3) 0.014(2)
C7 0.043(2) 0.038(2) 0.107(4) -0.015(2) -0.011(2) 0.0159(19)
C8 0.043(2) 0.034(2) 0.065(3) 0.0006(19) 0.003(2) 0.0174(18)
C9 0.042(2) 0.048(2) 0.061(3) -0.005(2) 0.000(2) 0.020(2)
C10 0.047(2) 0.053(3) 0.051(2) -0.003(2) 0.0022(19) 0.017(2)
C11 0.057(3) 0.054(3) 0.051(2) 0.002(2) -0.005(2) 0.026(2)
C12 0.048(2) 0.052(2) 0.055(3) -0.003(2) -0.003(2) 0.026(2)
C13 0.041(2) 0.043(2) 0.053(2) -0.0042(18) -0.0056(18) 0.0204(18)
C14 0.038(2) 0.040(2) 0.059(2) -0.0086(18) -0.0026(18) 0.0180(17)
C15 0.035(2) 0.0335(19) 0.061(2) -0.0015(18) 0.0037(18) 0.0147(16)
C16 0.040(2) 0.046(2) 0.056(2) -0.0138(19) -0.0035(19) 0.0209(18)
C17 0.043(2) 0.053(3) 0.064(3) -0.014(2) -0.010(2) 0.027(2)
C18 0.046(2) 0.068(3) 0.070(3) -0.019(2) -0.006(2) 0.030(2)
C19 0.051(3) 0.079(4) 0.078(3) -0.023(3) -0.003(2) 0.036(3)
C20 0.048(3) 0.070(3) 0.096(4) -0.023(3) -0.012(3) 0.034(3)
C21 0.058(3) 0.074(3) 0.087(4) -0.009(3) -0.016(3) 0.044(3)
C22 0.043(2) 0.0318(19) 0.056(2) 0.0004(17) 0.0011(18) 0.0150(17)
C23 0.050(2) 0.048(2) 0.057(3) 0.003(2) 0.009(2) 0.025(2)
C24 0.085(4) 0.066(3) 0.054(3) 0.009(2) 0.013(3) 0.048(3)
C25 0.087(4) 0.081(4) 0.053(3) 0.005(2) 0.002(3) 0.056(3)
C26 0.064(3) 0.061(3) 0.062(3) 0.003(2) 0.000(2) 0.040(2)
N1N 0.0372(19) 0.0406(19) 0.037(2) -0.0002(8) -0.0003(15) 0.0186(9)
O1N 0.114(4) 0.114(4) 0.124(4) 0.0026(16) 0.005(3) 0.057(2)
O2N 0.100(4) 0.139(4) 0.115(4) -0.007(3) -0.012(3) 0.047(3)

loop_
_atom_type_symbol
_atom_type_description
_atom_type_scat_dispersion_real
_atom_type_scat_dispersion_imag
_atom_type_scat_source
C C 0.0033 0.0016 'International Tables Vol C Tables 4.2.6.8 and 6.1.1.4'
H H 0.0000 0.0000 'International Tables Vol C Tables 4.2.6.8 and 6.1.1.4'
N N 0.0061 0.0033 'International Tables Vol C Tables 4.2.6.8 and 6.1.1.4'
O O 0.0106 0.0060 'International Tables Vol C Tables 4.2.6.8 and 6.1.1.4'
Ni Ni 0.3393 1.1124 'International Tables Vol C Tables 4.2.6.8 and 6.1.1.4'
Br Br -0.2901 2.4595 'International Tables Vol C Tables 4.2.6.8 and 6.1.1.4'

loop_
_geom_angle_atom_site_label_1
_geom_angle_atom_site_label_2
_geom_angle_atom_site_label_3
_geom_angle
_geom_angle_site_symmetry_1
_geom_angle_site_symmetry_3
N2 Ni N4 178.05(13) . .
N2 Ni O1 89.57(12) . .
N4 Ni O1 89.90(12) . .
N2 Ni N1 77.38(12) . 3_455
N4 Ni N1 103.22(12) . 3_455
O1 Ni N1 166.72(12) . 3_455
N2 Ni N7 102.37(12) . .
N4 Ni N7 75.76(12) . .
O1 Ni N7 90.88(12) . .
N1 Ni N7 94.30(13) 3_455 .
N2 Ni N3 106.23(12) . .
N4 Ni N3 75.64(12) . .
O1 Ni N3 89.64(12) . .
N1 Ni N3 91.62(12) 3_455 .
N7 Ni N3 151.40(12) . .
C8 O1 Ni 127.1(3) . .
C1 N1 N2 111.7(2) . .
C1 N1 Ni 112.22(18) . 2_565
N2 N1 Ni 133.4(2) . 2_565
C2 N2 N1 116.3(3) . .
C2 N2 Ni 125.7(3) . .
N1 N2 Ni 117.3(2) . .
C9 N3 C13 117.7(4) . .
C9 N3 Ni 127.8(3) . .
C13 N3 Ni 114.5(3) . .
C14 N4 C15 116.7(3) . .
C14 N4 Ni 121.7(3) . .
C15 N4 Ni 121.6(3) . .
C16 N5 C14 114.0(4) . .
C15 N6 C16 114.2(4) . .
C26 N7 C22 118.0(4) . .
C26 N7 Ni 128.1(3) . .
C22 N7 Ni 113.9(3) . .
C21 N8 C17 117.4(4) . .
N1 C1 N1 119.999(14) 3_455 2_565
N1 C1 N1 119.989(15) 3_455 .
N1 C1 N1 119.989(15) 2_565 .
N2 C2 C3 125.7(4) . .
N2 C2 H2A 117.1 . .
C3 C2 H2A 117.1 . .
C8 C3 C4 120.4(4) . .
C8 C3 C2 124.0(4) . .
C4 C3 C2 115.4(4) . .
C5 C4 C3 120.0(4) . .
C5 C4 H4A 120.0 . .
C3 C4 H4A 120.0 . .
C4 C5 C6 120.8(4) . .
C4 C5 Br 119.4(4) . .
C6 C5 Br 119.7(3) . .
C7 C6 C5 119.9(4) . .
C7 C6 H6A 120.1 . .
C5 C6 H6A 120.1 . .
C6 C7 C8 121.9(4) . .
C6 C7 H7A 119.1 . .
C8 C7 H7A 119.1 . .
O1 C8 C3 124.2(4) . .
O1 C8 C7 118.9(4) . .
C3 C8 C7 116.9(4) . .
N3 C9 C10 122.5(4) . .
N3 C9 H9A 118.8 . .
C10 C9 H9A 118.8 . .
C11 C10 C9 119.1(4) . .
C11 C10 H10A 120.4 . .
C9 C10 H10A 120.4 . .
C10 C11 C12 119.6(4) . .
C10 C11 H11A 120.2 . .
C12 C11 H11A 120.2 . .
C13 C12 C11 117.8(4) . .
C13 C12 H12A 121.1 . .
C11 C12 H12A 121.1 . .
N3 C13 C12 123.3(4) . .
N3 C13 C14 113.4(3) . .
C12 C13 C14 123.3(4) . .
N4 C14 N5 124.4(4) . .
N4 C14 C13 114.4(3) . .
N5 C14 C13 121.1(4) . .
N6 C15 N4 124.6(4) . .
N6 C15 C22 121.7(4) . .
N4 C15 C22 113.5(3) . .
N5 C16 N6 125.9(4) . .
N5 C16 C17 118.1(4) . .
N6 C16 C17 116.0(4) . .
N8 C17 C18 122.7(4) . .
N8 C17 C16 115.6(4) . .
C18 C17 C16 121.7(4) . .
C17 C18 C19 118.7(5) . .
C17 C18 H18A 120.6 . .
C19 C18 H18A 120.6 . .
C20 C19 C18 119.5(5) . .
C20 C19 H19A 120.3 . .
C18 C19 H19A 120.3 . .
C19 C20 C21 118.3(5) . .
C19 C20 H20A 120.8 . .
C21 C20 H20A 120.8 . .
N8 C21 C20 123.4(5) . .
N8 C21 H21A 118.3 . .
C20 C21 H21A 118.3 . .
N7 C22 C23 122.4(4) . .
N7 C22 C15 114.8(3) . .
C23 C22 C15 122.7(4) . .
C24 C23 C22 119.2(4) . .
C24 C23 H23A 120.4 . .
C22 C23 H23A 120.4 . .
C23 C24 C25 119.3(5) . .
C23 C24 H24A 120.4 . .
C25 C24 H24A 120.4 . .
C24 C25 C26 118.2(5) . .
C24 C25 H25A 120.9 . .
C26 C25 H25A 120.9 . .
N7 C26 C25 122.7(5) . .
N7 C26 H26A 118.7 . .
C25 C26 H26A 118.7 . .
O1N N1N O2N 119.8(5) . .
O1N N1N O2N 119.8(5) . 18_444
O2N N1N O2N 120.4(9) . 18_444

loop_
_geom_bond_atom_site_label_1
_geom_bond_atom_site_label_2
_geom_bond_distance
_geom_bond_site_symmetry_2
Ni N2 2.005(3) .
Ni N4 2.010(3) .
Ni O1 2.013(3) .
Ni N1 2.066(3) 3_455
Ni N7 2.179(3) .
Ni N3 2.186(3) .
Br C5 1.905(5) .
O1 C8 1.326(5) .
N1 C1 1.349(3) .
N1 N2 1.394(4) .
N2 C2 1.284(5) .
N3 C9 1.322(5) .
N3 C13 1.365(5) .
N4 C14 1.328(5) .
N4 C15 1.329(5) .
N5 C16 1.336(6) .
N5 C14 1.337(5) .
N6 C15 1.321(5) .
N6 C16 1.355(6) .
N7 C26 1.320(6) .
N7 C22 1.355(5) .
N8 C21 1.339(6) .
N8 C17 1.349(6) .
C2 C3 1.452(5) .
C2 H2A 0.9500 .
C3 C8 1.391(6) .
C3 C4 1.419(6) .
C4 C5 1.363(6) .
C4 H4A 0.9500 .
C5 C6 1.379(7) .
C6 C7 1.363(7) .
C6 H6A 0.9500 .
C7 C8 1.430(6) .
C7 H7A 0.9500 .
C9 C10 1.400(6) .
C9 H9A 0.9500 .
C10 C11 1.371(6) .
C10 H10A 0.9500 .
C11 C12 1.386(6) .
C11 H11A 0.9500 .
C12 C13 1.382(6) .
C12 H12A 0.9500 .
C13 C14 1.483(6) .
C15 C22 1.476(6) .
C16 C17 1.488(6) .
C17 C18 1.373(7) .
C18 C19 1.391(7) .
C18 H18A 0.9500 .
C19 C20 1.364(8) .
C19 H19A 0.9500 .
C20 C21 1.387(7) .
C20 H20A 0.9500 .
C21 H21A 0.9500 .
C22 C23 1.397(6) .
C23 C24 1.353(7) .
C23 H23A 0.9500 .
C24 C25 1.396(8) .
C24 H24A 0.9500 .
C25 C26 1.408(7) .
C25 H25A 0.9500 .
C26 H26A 0.9500 .
N1N O1N 1.439(13) .
N1N O2N 1.442(9) .
N1N O2N 1.442(9) 18_444
